data_7050657
loop_
_publ_author_name
'Reger, Daniel L.'
'Gardinier, James R.'
'Christian Grattan, T.'
'Smith, Monica R.'
'Smith, Mark D.'

_publ_section_title
;
 Synthesis of the silver(i) complex of CH2[CH(pz4Et)2]2 containing the
 unprecedented [Ag(NO3)4]3? anion: A general method for the preparation
 of 4-(alkyl)pyrazolesElectronic supplementary information (ESI)
 available: Crystal packing diagram of the unit cell of
 [Ag2{&#xFFFD;-CH2[CH(pz4Et)2]2}2]3[Ag(NO3)4]2(acetonex/Et2Oy). See
 http://www.rsc.org/suppdata/nj/b3/b307306h/
;
_journal_issue 11
_journal_name_full 'New Journal of Chemistry'
_journal_page_first 1670
_journal_paper_doi 10.1039/b307306h
_journal_volume 27
_journal_year 2003
_chemical_formula_sum 'C8 H15 Cl N2'
_chemical_formula_weight 174.67
_chemical_name_systematic
;
?
;
_space_group_IT_number 15
_symmetry_cell_setting monoclinic
_symmetry_space_group_name_Hall '-C 2yc'
_symmetry_space_group_name_H-M 'C 1 2/c 1'
_atom_sites_solution_hydrogens geom
_atom_sites_solution_primary direct
_atom_sites_solution_secondary difmap
_audit_creation_method SHELXL-97
_cell_angle_alpha 90.00
_cell_angle_beta 91.235(2)
_cell_angle_gamma 90.00
_cell_formula_units_Z 8
_cell_length_a 10.0574(8)
_cell_length_b 13.4157(10)
_cell_length_c 15.1345(11)
_cell_measurement_reflns_used 2981
_cell_measurement_temperature 200.0(2)
_cell_measurement_theta_max 25.022
_cell_measurement_theta_min 2.532
_cell_volume 2041.6(3)
_computing_cell_refinement 'SAINT+ NT V6.02a (Bruker, 1998)'
_computing_data_collection 'SMART NT V5.625 (Bruker, 2000)'
_computing_data_reduction 'SAINT+ NT V6.02a'
_computing_molecular_graphics 'SHELXTL V5.1 (Sheldrick, 1997)'
_computing_publication_material 'SHELXTL V5.1'
_computing_structure_refinement 'SHELXL-97 (Sheldrick, 1997)'
_computing_structure_solution 'SHELXS-97 (Sheldrick, 1990)'
_diffrn_ambient_temperature 200.0(2)
_diffrn_measured_fraction_theta_full 0.999
_diffrn_measured_fraction_theta_max 0.999
_diffrn_measurement_device_type ccd
_diffrn_measurement_method 'omega scans'
_diffrn_radiation_monochromator graphite
_diffrn_radiation_source 'fine-focus sealed tube'
_diffrn_radiation_type MoK\a
_diffrn_radiation_wavelength 0.71073
_diffrn_reflns_av_R_equivalents 0.0376
_diffrn_reflns_av_sigmaI/netI 0.0335
_diffrn_reflns_limit_h_max 11
_diffrn_reflns_limit_h_min -11
_diffrn_reflns_limit_k_max 15
_diffrn_reflns_limit_k_min -9
_diffrn_reflns_limit_l_max 18
_diffrn_reflns_limit_l_min -14
_diffrn_reflns_number 5339
_diffrn_reflns_theta_full 25.04
_diffrn_reflns_theta_max 25.04
_diffrn_reflns_theta_min 2.53
_diffrn_standards_decay_% <1
_exptl_absorpt_coefficient_mu 0.321
_exptl_absorpt_correction_type none
_exptl_crystal_colour colorless
_exptl_crystal_density_diffrn 1.137
_exptl_crystal_density_method 'not measured'
_exptl_crystal_description bar
_exptl_crystal_F_000 752
_exptl_crystal_size_max 0.44
_exptl_crystal_size_mid 0.24
_exptl_crystal_size_min 0.20
_refine_diff_density_max 0.409
_refine_diff_density_min -0.224
_refine_diff_density_rms 0.067
_refine_ls_extinction_method none
_refine_ls_goodness_of_fit_ref 1.050
_refine_ls_hydrogen_treatment mixed
_refine_ls_matrix_type full
_refine_ls_number_parameters 130
_refine_ls_number_reflns 1797
_refine_ls_number_restraints 28
_refine_ls_restrained_S_all 1.149
_refine_ls_R_factor_all 0.0597
_refine_ls_R_factor_gt 0.0499
_refine_ls_shift/su_max 0.000
_refine_ls_shift/su_mean 0.000
_refine_ls_structure_factor_coef Fsqd
_refine_ls_weighting_details 'calc w=1/[\s^2^(Fo^2^)+(0.0924P)^2^+0.2405P] where P=(Fo^2^+2Fc^2^)/3'
_refine_ls_weighting_scheme calc
_refine_ls_wR_factor_gt 0.1400
_refine_ls_wR_factor_ref 0.1466
_reflns_number_gt 1443
_reflns_number_total 1797
_reflns_threshold_expression >2sigma(I)
_cod_data_source_file b307306h.txt
_cod_data_source_block jrg33b2m
_cod_depositor_comments
;
The following automatic conversions were performed:
'_symmetry_cell_setting' value 'Monoclinic' changed to 'monoclinic'
according to '/home/saulius/struct/CIF-dictionaries/cif_core.dic'
dictionary named 'cif_core.dic' version 2.4.1 from 2010-06-29.

Automatic conversion script
Id: cif_fix_enum 1527 2010-12-29 10:47:43Z saulius 
;
_cod_original_sg_symbol_H-M C2/c
_cod_database_code 7050657

loop_
_symmetry_equiv_pos_as_xyz
'x, y, z'
'-x, y, -z+1/2'
'x+1/2, y+1/2, z'
'-x+1/2, y+1/2, -z+1/2'
'-x, -y, -z'
'x, -y, z-1/2'
'-x+1/2, -y+1/2, -z'
'x+1/2, -y+1/2, z-1/2'

loop_
_atom_site_label
_atom_site_type_symbol
_atom_site_fract_x
_atom_site_fract_y
_atom_site_fract_z
_atom_site_U_iso_or_equiv
_atom_site_adp_type
_atom_site_occupancy
_atom_site_symmetry_multiplicity
_atom_site_calc_flag
_atom_site_refinement_flags
_atom_site_disorder_assembly
_atom_site_disorder_group
C1 C 0.2562(3) 0.34386(19) 0.15104(17) 0.0516(7) Uani 1 1 d . A .
H1 H 0.3016 0.2859 0.1319 0.062 Uiso 1 1 calc R . .
C2 C 0.2593(2) 0.38059(17) 0.23534(18) 0.0474(6) Uani 1 1 d . . .
C3 C 0.1799(3) 0.46398(18) 0.23124(17) 0.0516(7) Uani 1 1 d . A .
H3 H 0.1612 0.5067 0.2794 0.062 Uiso 1 1 calc R . .
C4A C 0.3279(3) 0.3373(2) 0.3158(2) 0.0672(9) Uani 0.538(6) 1 d PD A 1
H4A1 H 0.4237 0.3290 0.3039 0.081 Uiso 0.538(6) 1 calc PR A 1
H4A2 H 0.3198 0.3845 0.3657 0.081 Uiso 0.538(6) 1 calc PR A 1
C5A C 0.2709(5) 0.2389(4) 0.3414(4) 0.0672(17) Uani 0.538(6) 1 d PD A 1
H5A1 H 0.2883 0.1921 0.2924 0.081 Uiso 0.538(6) 1 calc PR A 1
H5A2 H 0.3236 0.2150 0.3932 0.081 Uiso 0.538(6) 1 calc PR A 1
C6A C 0.1361(3) 0.2283(3) 0.3624(2) 0.0919(13) Uani 0.538(6) 1 d PD A 1
H6A1 H 0.0915 0.2135 0.3049 0.110 Uiso 0.538(6) 1 calc PR A 1
H6A2 H 0.1078 0.2967 0.3779 0.110 Uiso 0.538(6) 1 calc PR A 1
C7A C 0.0678(12) 0.1651(8) 0.4250(5) 0.100(3) Uani 0.538(6) 1 d PD A 1
H7A1 H 0.0130 0.2076 0.4634 0.121 Uiso 0.538(6) 1 calc PR A 1
H7A2 H 0.1348 0.1311 0.4632 0.121 Uiso 0.538(6) 1 calc PR A 1
C8A C -0.0178(12) 0.0900(8) 0.3829(9) 0.112(3) Uani 0.538(6) 1 d PD A 1
H8A1 H -0.0900 0.1232 0.3498 0.168 Uiso 0.538(6) 1 calc PR A 1
H8A2 H -0.0554 0.0469 0.4283 0.168 Uiso 0.538(6) 1 calc PR A 1
H8A3 H 0.0346 0.0497 0.3425 0.168 Uiso 0.538(6) 1 calc PR A 1
C4B C 0.3279(3) 0.3373(2) 0.3158(2) 0.0672(9) Uani 0.46 1 d PD A 2
H4B1 H 0.3876 0.2834 0.2961 0.081 Uiso 0.462(6) 1 calc PR A 2
H4B2 H 0.3846 0.3899 0.3428 0.081 Uiso 0.462(6) 1 calc PR A 2
C5B C 0.2442(6) 0.2975(6) 0.3835(4) 0.078(2) Uani 0.462(6) 1 d PD A 2
H5B1 H 0.2043 0.3551 0.4141 0.093 Uiso 0.462(6) 1 calc PR A 2
H5B2 H 0.3034 0.2639 0.4272 0.093 Uiso 0.462(6) 1 calc PR A 2
C6B C 0.1361(3) 0.2283(3) 0.3624(2) 0.0919(13) Uani 0.46 1 d PD A 2
H6B1 H 0.1453 0.2189 0.2979 0.110 Uiso 0.462(6) 1 calc PR A 2
H6B2 H 0.0566 0.2710 0.3683 0.110 Uiso 0.462(6) 1 calc PR A 2
C7B C 0.0867(9) 0.1303(5) 0.3906(8) 0.075(3) Uani 0.462(6) 1 d PD A 2
H7B1 H 0.1470 0.1062 0.4386 0.090 Uiso 0.462(6) 1 calc PR A 2
H7B2 H 0.0963 0.0839 0.3403 0.090 Uiso 0.462(6) 1 calc PR A 2
C8B C -0.0511(9) 0.1208(9) 0.4220(8) 0.084(3) Uani 0.462(6) 1 d PD A 2
H8B1 H -0.0631 0.1644 0.4732 0.125 Uiso 0.462(6) 1 calc PR A 2
H8B2 H -0.0678 0.0515 0.4391 0.125 Uiso 0.462(6) 1 calc PR A 2
H8B3 H -0.1137 0.1401 0.3745 0.125 Uiso 0.462(6) 1 calc PR A 2
N1 N 0.1337(2) 0.47501(15) 0.14940(14) 0.0519(6) Uani 1 1 d . . .
H1N H 0.0809 0.5233 0.1307 0.079(10) Uiso 1 1 calc R A .
N2 N 0.1796(2) 0.40181(15) 0.10002(15) 0.0512(6) Uani 1 1 d . A .
H2N H 0.1625 0.3930 0.0433 0.075(10) Uiso 1 1 calc R . .
Cl Cl 0.07971(7) 0.62051(5) 0.41131(4) 0.0592(3) Uani 1 1 d . . .

loop_
_atom_site_aniso_label
_atom_site_aniso_U_11
_atom_site_aniso_U_22
_atom_site_aniso_U_33
_atom_site_aniso_U_23
_atom_site_aniso_U_13
_atom_site_aniso_U_12
C1 0.0563(15) 0.0431(14) 0.0553(16) -0.0028(11) -0.0012(12) 0.0124(11)
C2 0.0471(14) 0.0472(15) 0.0477(15) 0.0023(10) -0.0026(11) 0.0018(10)
C3 0.0625(16) 0.0454(15) 0.0470(15) -0.0040(11) 0.0048(12) 0.0052(11)
C4A 0.0650(18) 0.072(2) 0.0633(19) 0.0085(15) -0.0203(14) 0.0018(15)
C5A 0.080(4) 0.069(4) 0.053(4) 0.015(3) -0.011(3) 0.016(3)
C6A 0.091(3) 0.096(3) 0.087(3) 0.039(2) -0.030(2) -0.017(2)
C7A 0.132(9) 0.108(8) 0.062(6) 0.026(5) 0.006(5) -0.003(6)
C8A 0.094(7) 0.105(8) 0.138(11) -0.006(6) 0.013(6) -0.013(6)
C4B 0.0650(18) 0.072(2) 0.0633(19) 0.0085(15) -0.0203(14) 0.0018(15)
C5B 0.082(5) 0.105(6) 0.045(4) 0.018(4) -0.011(3) 0.020(4)
C6B 0.091(3) 0.096(3) 0.087(3) 0.039(2) -0.030(2) -0.017(2)
C7B 0.081(6) 0.077(6) 0.067(7) 0.007(4) 0.008(5) 0.016(5)
C8B 0.083(6) 0.075(7) 0.093(8) 0.006(5) 0.019(5) -0.006(5)
N1 0.0599(13) 0.0419(12) 0.0536(13) 0.0042(9) -0.0007(10) 0.0140(10)
N2 0.0644(13) 0.0485(12) 0.0407(12) -0.0013(9) -0.0020(10) 0.0092(10)
Cl 0.0842(6) 0.0523(5) 0.0409(4) -0.0029(2) -0.0006(3) -0.0300(3)

loop_
_atom_type_symbol
_atom_type_description
_atom_type_scat_dispersion_real
_atom_type_scat_dispersion_imag
_atom_type_scat_source
C C 0.0033 0.0016 'International Tables Vol C Tables 4.2.6.8 and 6.1.1.4'
H H 0.0000 0.0000 'International Tables Vol C Tables 4.2.6.8 and 6.1.1.4'
N N 0.0061 0.0033 'International Tables Vol C Tables 4.2.6.8 and 6.1.1.4'
Cl Cl 0.1484 0.1585 'International Tables Vol C Tables 4.2.6.8 and 6.1.1.4'

loop_
_geom_angle_atom_site_label_1
_geom_angle_atom_site_label_2
_geom_angle_atom_site_label_3
_geom_angle
_geom_angle_site_symmetry_1
_geom_angle_site_symmetry_3
_geom_angle_publ_flag
N2 C1 C2 109.4(2) . . ?
C1 C2 C3 104.4(2) . . ?
C1 C2 C4A 128.1(2) . . ?
C3 C2 C4A 127.4(2) . . ?
N1 C3 C2 109.0(2) . . ?
C5A C4A C2 112.3(3) . . ?
C6A C5A C4A 121.7(4) . . ?
C5A C6A C7A 132.6(6) . . ?
C6A C7A C8A 113.5(9) . . ?
C3 N1 N2 109.0(2) . . ?
N1 N2 C1 108.1(2) . . ?

loop_
_geom_bond_atom_site_label_1
_geom_bond_atom_site_label_2
_geom_bond_distance
_geom_bond_site_symmetry_2
_geom_bond_publ_flag
C1 N2 1.330(3) . ?
C1 C2 1.367(4) . ?
C2 C3 1.375(3) . ?
C2 C4A 1.503(4) . ?
C3 N1 1.322(3) . ?
C4A C5A 1.494(5) . ?
C5A C6A 1.406(5) . ?
C6A C7A 1.456(6) . ?
C7A C8A 1.462(7) . ?
C7B C8B 1.481(7) . ?
N1 N2 1.323(3) . ?

loop_
_geom_hbond_atom_site_label_D
_geom_hbond_atom_site_label_H
_geom_hbond_atom_site_label_A
_geom_hbond_distance_DH
_geom_hbond_distance_HA
_geom_hbond_distance_DA
_geom_hbond_angle_DHA
_geom_hbond_site_symmetry_A
N1 H1N Cl 0.88 2.16 3.029(2) 168.6 2
N2 H2N Cl 0.88 2.16 3.022(2) 168.3 6_565
